data_4077516
loop_
_publ_author_name
'Wen, Ting Bin'
'Yang, Sheng-Yong'
'Zhou, Zhong Yuan'
'Lin, Zhenyang'
'Lau, Chak-Po'
'Jia, Guochen'

_publ_section_title
;
 Unexpected Formation of Osmium Carbyne and Vinylidene Complexes from the
 Reaction of OsCl2(PPh3)3with HC&#x22EE;CCMe3
;
_journal_issue 19
_journal_name_full Organometallics
_journal_page_first 3757
_journal_paper_doi 10.1021/om000306e
_journal_volume 19
_journal_year 2000
_chemical_formula_moiety 'C54 H59 Cl Os P2'
_chemical_formula_sum 'C54 H59 Cl Os P2'
_chemical_formula_weight 995.60
_chemical_name_systematic
; 
 ? 
;
_space_group_IT_number 2
_symmetry_cell_setting triclinic
_symmetry_space_group_name_Hall '-P 1'
_symmetry_space_group_name_H-M 'P -1'
_atom_sites_solution_hydrogens geom
_atom_sites_solution_primary direct
_atom_sites_solution_secondary difmap
_audit_creation_method SHELXL-97
_cell_angle_alpha 78.280(2)
_cell_angle_beta 70.488(2)
_cell_angle_gamma 65.374(2)
_cell_formula_units_Z 2
_cell_length_a 12.3785(13)
_cell_length_b 13.8032(14)
_cell_length_c 17.2639(17)
_cell_measurement_reflns_used CCD
_cell_measurement_temperature 293(2)
_cell_measurement_theta_max 27.5
_cell_measurement_theta_min 1
_cell_volume 2520.4(4)
_computing_cell_refinement 'Bruker Smart'
_computing_data_collection 'Bruker Smart'
_computing_data_reduction 'Bruker SHELXTL'
_computing_molecular_graphics 'Bruker SHELXTL'
_computing_publication_material 'Bruker SHELXTL'
_computing_structure_refinement 'SHELXL-97 (Sheldrick, 1997)'
_computing_structure_solution 'SHELXS-97 (Sheldrick, 1990)'
_diffrn_ambient_temperature 293(2)
_diffrn_measured_fraction_theta_full 0.981
_diffrn_measured_fraction_theta_max 0.981
_diffrn_measurement_device_type 'BRUKER Smart CCD Area Detector'
_diffrn_measurement_method \w
_diffrn_radiation_monochromator graphite
_diffrn_radiation_source 'fine-focus sealed tube'
_diffrn_radiation_type MoK\a
_diffrn_radiation_wavelength 0.71073
_diffrn_reflns_av_R_equivalents 0.0377
_diffrn_reflns_av_sigmaI/netI 0.0792
_diffrn_reflns_limit_h_max 16
_diffrn_reflns_limit_h_min -15
_diffrn_reflns_limit_k_max 17
_diffrn_reflns_limit_k_min -17
_diffrn_reflns_limit_l_max 22
_diffrn_reflns_limit_l_min -18
_diffrn_reflns_number 16949
_diffrn_reflns_theta_full 27.56
_diffrn_reflns_theta_max 27.56
_diffrn_reflns_theta_min 1.25
_exptl_absorpt_coefficient_mu 2.679
_exptl_absorpt_correction_T_max 0.922
_exptl_absorpt_correction_T_min 0.623
_exptl_absorpt_correction_type SADABS
_exptl_crystal_colour 'brownish red'
_exptl_crystal_density_diffrn 1.312
_exptl_crystal_density_method 'not measured'
_exptl_crystal_description plate
_exptl_crystal_F_000 1012
_exptl_crystal_size_max 0.23
_exptl_crystal_size_mid 0.20
_exptl_crystal_size_min 0.05
_refine_diff_density_max 2.528
_refine_diff_density_min -2.146
_refine_diff_density_rms 0.144
_refine_ls_extinction_method none
_refine_ls_goodness_of_fit_ref 0.959
_refine_ls_hydrogen_treatment mixed
_refine_ls_matrix_type full
_refine_ls_number_parameters 531
_refine_ls_number_reflns 11421
_refine_ls_number_restraints 0
_refine_ls_restrained_S_all 0.959
_refine_ls_R_factor_all 0.0676
_refine_ls_R_factor_gt 0.0466
_refine_ls_shift/su_max 0.002
_refine_ls_shift/su_mean 0.000
_refine_ls_structure_factor_coef Fsqd
_refine_ls_weighting_details 'calc w=1/[\s^2^(Fo^2^)+(0.0611P)^2^+0.0000P] where P=(Fo^2^+2Fc^2^)/3'
_refine_ls_weighting_scheme calc
_refine_ls_wR_factor_gt 0.1049
_refine_ls_wR_factor_ref 0.1163
_reflns_number_gt 8616
_reflns_number_total 11421
_reflns_threshold_expression >2sigma(I)
_cod_data_source_file om000306e.cif
_cod_data_source_block Complex3
_cod_depositor_comments
;
The following automatic conversions were performed:

'_symmetry_cell_setting' value 'Triclinic' changed to 'triclinic'
according to /home/saulius/struct/CIF-dictionaries/cif_core.dic
dictionary named 'cif_core.dic' version 2.4.2 from 2011-04-26.

Automatic conversion script
Id: cif_fix_values 1715 2011-07-08 13:25:40Z adriana 
;
_cod_original_sg_symbol_H-M P-1
_cod_database_code 4077516

loop_
_symmetry_equiv_pos_as_xyz
'x, y, z'
'-x, -y, -z'

loop_
_atom_site_label
_atom_site_type_symbol
_atom_site_fract_x
_atom_site_fract_y
_atom_site_fract_z
_atom_site_U_iso_or_equiv
_atom_site_adp_type
_atom_site_occupancy
_atom_site_symmetry_multiplicity
_atom_site_calc_flag
_atom_site_refinement_flags
Os1 Os 0.518229(8) 0.370444(7) 0.227175(6) 0.03043(3) Uani 1 1 d .
P1 P 0.33482(5) 0.33549(5) 0.25670(4) 0.03644(19) Uani 1 1 d .
P2 P 0.69188(5) 0.41747(5) 0.19990(4) 0.02977(17) Uani 1 1 d .
Cl1 Cl 0.56089(6) 0.34992(6) 0.08404(4) 0.0523(2) Uani 1 1 d .
C1 C 0.42586(19) 0.49369(19) 0.27667(14) 0.0332(7) Uani 1 1 d .
C2 C 0.3592(2) 0.5854(2) 0.31261(16) 0.0378(8) Uani 1 1 d .
H2A H 0.358(3) 0.580(2) 0.3687(17) 0.066(10) Uiso 1 1 d .
C3 C 0.2821(2) 0.6944(2) 0.27953(17) 0.0423(8) Uani 1 1 d .
C4 C 0.3029(4) 0.7002(3) 0.1880(2) 0.0869(17) Uani 1 1 d .
H4A H 0.3883 0.6880 0.1603 0.130 Uiso 1 1 calc R
H4B H 0.2517 0.7697 0.1701 0.130 Uiso 1 1 calc R
H4C H 0.2820 0.6467 0.1754 0.130 Uiso 1 1 calc R
C5 C 0.3140(4) 0.7789(3) 0.2996(3) 0.1020(16) Uani 1 1 d .
H5A H 0.3995 0.7667 0.2723 0.153 Uiso 1 1 calc R
H5B H 0.2999 0.7755 0.3581 0.153 Uiso 1 1 calc R
H5C H 0.2630 0.8481 0.2813 0.153 Uiso 1 1 calc R
C6 C 0.1442(3) 0.7142(3) 0.3236(3) 0.0981(18) Uani 1 1 d .
H6A H 0.0932 0.7827 0.3040 0.147 Uiso 1 1 calc R
H6B H 0.1296 0.7130 0.3819 0.147 Uiso 1 1 calc R
H6C H 0.1243 0.6594 0.3122 0.147 Uiso 1 1 calc R
C7 C 0.5585(2) 0.27640(18) 0.32984(15) 0.0338(7) Uani 1 1 d .
C8 C 0.5234(2) 0.2890(2) 0.41083(17) 0.0398(8) Uani 1 1 d .
H8A H 0.462(3) 0.364(3) 0.427(2) 0.095(12) Uiso 1 1 d .
C9 C 0.5578(2) 0.2082(2) 0.48024(17) 0.0454(8) Uani 1 1 d .
C10 C 0.6991(3) 0.1634(3) 0.4684(2) 0.0654(11) Uani 1 1 d .
H10A H 0.7247 0.2209 0.4662 0.098 Uiso 1 1 calc R
H10B H 0.7417 0.1285 0.4179 0.098 Uiso 1 1 calc R
H10C H 0.7186 0.1129 0.5137 0.098 Uiso 1 1 calc R
C11 C 0.5220(3) 0.1133(2) 0.4834(2) 0.0692(11) Uani 1 1 d .
H11A H 0.4346 0.1384 0.4908 0.104 Uiso 1 1 calc R
H11B H 0.5431 0.0633 0.5286 0.104 Uiso 1 1 calc R
H11C H 0.5660 0.0789 0.4328 0.104 Uiso 1 1 calc R
C12 C 0.4909(3) 0.2607(3) 0.56156(19) 0.0755(14) Uani 1 1 d .
H12A H 0.4032 0.2887 0.5692 0.113 Uiso 1 1 calc R
H12B H 0.5165 0.3179 0.5607 0.113 Uiso 1 1 calc R
H12C H 0.5110 0.2087 0.6060 0.113 Uiso 1 1 calc R
C13 C 0.6430(2) 0.1792(2) 0.29376(16) 0.0390(8) Uani 1 1 d .
C14 C 0.7135(3) 0.1006(2) 0.25907(18) 0.0547(10) Uani 1 1 d .
C15 C 0.8011(4) -0.0046(3) 0.2271(2) 0.0818(15) Uani 1 1 d .
C16 C 0.8024(4) -0.0112(3) 0.1409(2) 0.0936(17) Uani 1 1 d .
H16A H 0.8257 0.0442 0.1051 0.140 Uiso 1 1 calc R
H16B H 0.7214 -0.0024 0.1405 0.140 Uiso 1 1 calc R
H16C H 0.8610 -0.0797 0.1219 0.140 Uiso 1 1 calc R
C17 C 0.9293(4) -0.0203(4) 0.2281(3) 0.153(3) Uani 1 1 d .
H17A H 0.9540 0.0344 0.1922 0.230 Uiso 1 1 calc R
H17B H 0.9870 -0.0892 0.2096 0.230 Uiso 1 1 calc R
H17C H 0.9282 -0.0160 0.2832 0.230 Uiso 1 1 calc R
C18 C 0.7644(6) -0.0918(3) 0.2842(3) 0.157(3) Uani 1 1 d .
H18A H 0.6832 -0.0830 0.2843 0.236 Uiso 1 1 calc R
H18B H 0.7640 -0.0872 0.3390 0.236 Uiso 1 1 calc R
H18C H 0.8227 -0.1604 0.2654 0.236 Uiso 1 1 calc R
C19 C 0.3447(2) 0.2241(2) 0.20951(19) 0.0505(9) Uani 1 1 d .
C20 C 0.4505(3) 0.1379(3) 0.1930(4) 0.1517(19) Uani 1 1 d .
H20A H 0.5209 0.1381 0.2013 0.182 Uiso 1 1 calc R
C21 C 0.4569(4) 0.0481(3) 0.1635(4) 0.220(2) Uani 1 1 d .
H21A H 0.5301 -0.0119 0.1542 0.265 Uiso 1 1 calc R
C22 C 0.3564(4) 0.0488(3) 0.1487(3) 0.1166(17) Uani 1 1 d .
H22A H 0.3603 -0.0115 0.1300 0.140 Uiso 1 1 calc R
C23 C 0.2532(3) 0.1335(3) 0.1604(2) 0.0865(12) Uani 1 1 d .
H23A H 0.1848 0.1339 0.1488 0.104 Uiso 1 1 calc R
C24 C 0.2467(3) 0.2228(3) 0.1903(2) 0.0715(11) Uani 1 1 d .
H24A H 0.1738 0.2832 0.1974 0.086 Uiso 1 1 calc R
C25 C 0.2612(2) 0.3082(2) 0.36626(17) 0.0449(8) Uani 1 1 d .
C26 C 0.2419(3) 0.2144(3) 0.3965(2) 0.0681(11) Uani 1 1 d .
H26A H 0.2687 0.1607 0.3616 0.082 Uiso 1 1 calc R
C27 C 0.1817(3) 0.2005(3) 0.4798(2) 0.0900(14) Uani 1 1 d .
H27A H 0.1692 0.1371 0.5002 0.108 Uiso 1 1 calc R
C28 C 0.1404(3) 0.2804(3) 0.5326(2) 0.0829(14) Uani 1 1 d .
H28A H 0.0993 0.2711 0.5878 0.100 Uiso 1 1 calc R
C29 C 0.1607(3) 0.3725(3) 0.5027(2) 0.0749(13) Uani 1 1 d .
H29A H 0.1336 0.4263 0.5375 0.090 Uiso 1 1 calc R
C30 C 0.2221(3) 0.3859(3) 0.41980(19) 0.0600(11) Uani 1 1 d .
H30A H 0.2369 0.4484 0.4001 0.072 Uiso 1 1 calc R
C31 C 0.2061(2) 0.4459(2) 0.22422(16) 0.0401(8) Uani 1 1 d .
C32 C 0.0855(2) 0.4775(2) 0.27421(19) 0.0549(10) Uani 1 1 d .
H32A H 0.0682 0.4457 0.3274 0.066 Uiso 1 1 calc R
C33 C -0.0092(3) 0.5558(3) 0.2455(2) 0.0668(12) Uani 1 1 d .
H33A H -0.0900 0.5770 0.2796 0.080 Uiso 1 1 calc R
C34 C 0.0155(3) 0.6022(3) 0.1674(2) 0.0674(12) Uani 1 1 d .
H34A H -0.0486 0.6548 0.1482 0.081 Uiso 1 1 calc R
C35 C 0.1364(3) 0.5711(3) 0.1165(2) 0.0674(13) Uani 1 1 d .
H35A H 0.1535 0.6031 0.0634 0.081 Uiso 1 1 calc R
C36 C 0.2309(3) 0.4922(2) 0.14538(18) 0.0553(10) Uani 1 1 d .
H36A H 0.3116 0.4704 0.1112 0.066 Uiso 1 1 calc R
C37 C 0.7481(2) 0.40225(19) 0.28956(15) 0.0364(7) Uani 1 1 d .
C38 C 0.6713(3) 0.4619(2) 0.35692(17) 0.0494(9) Uani 1 1 d .
H38A H 0.5919 0.5095 0.3563 0.059 Uiso 1 1 calc R
C39 C 0.7119(3) 0.4512(2) 0.42503(19) 0.0614(10) Uani 1 1 d .
H39A H 0.6607 0.4929 0.4692 0.074 Uiso 1 1 calc R
C40 C 0.8274(3) 0.3793(3) 0.4272(2) 0.0665(10) Uani 1 1 d .
H40A H 0.8552 0.3732 0.4725 0.080 Uiso 1 1 calc R
C41 C 0.9021(2) 0.3166(3) 0.36360(19) 0.0591(10) Uani 1 1 d .
H41A H 0.9793 0.2661 0.3664 0.071 Uiso 1 1 calc R
C42 C 0.8633(2) 0.3280(2) 0.29486(18) 0.0487(9) Uani 1 1 d .
H42A H 0.9152 0.2852 0.2515 0.058 Uiso 1 1 calc R
C43 C 0.8362(2) 0.3487(2) 0.12369(16) 0.0371(8) Uani 1 1 d .
C44 C 0.8571(2) 0.2539(2) 0.09640(17) 0.0480(9) Uani 1 1 d .
H44A H 0.7955 0.2259 0.1143 0.058 Uiso 1 1 calc R
C45 C 0.9715(3) 0.1991(3) 0.0414(2) 0.0645(12) Uani 1 1 d .
H45A H 0.9857 0.1349 0.0230 0.077 Uiso 1 1 calc R
C46 C 1.0623(3) 0.2409(3) 0.01488(19) 0.0574(11) Uani 1 1 d .
H46A H 1.1382 0.2045 -0.0211 0.069 Uiso 1 1 calc R
C47 C 1.0412(2) 0.3354(3) 0.04131(19) 0.0580(11) Uani 1 1 d .
H47A H 1.1031 0.3631 0.0231 0.070 Uiso 1 1 calc R
C48 C 0.9284(2) 0.3910(2) 0.09512(17) 0.0454(9) Uani 1 1 d .
H48A H 0.9144 0.4561 0.1120 0.054 Uiso 1 1 calc R
C49 C 0.6627(2) 0.55650(19) 0.15791(15) 0.0344(7) Uani 1 1 d .
C50 C 0.6768(2) 0.6313(2) 0.19260(19) 0.0500(9) Uani 1 1 d .
H50A H 0.6995 0.6132 0.2414 0.060 Uiso 1 1 calc R
C51 C 0.6569(3) 0.7331(2) 0.1541(2) 0.0578(10) Uani 1 1 d .
H51A H 0.6653 0.7834 0.1778 0.069 Uiso 1 1 calc R
C52 C 0.6250(3) 0.7606(2) 0.0822(2) 0.0592(11) Uani 1 1 d .
H52A H 0.6112 0.8295 0.0573 0.071 Uiso 1 1 calc R
C53 C 0.6132(3) 0.6863(2) 0.04605(19) 0.0547(10) Uani 1 1 d .
H53A H 0.5928 0.7044 -0.0036 0.066 Uiso 1 1 calc R
C54 C 0.6319(2) 0.5847(2) 0.08423(17) 0.0471(9) Uani 1 1 d .
H54B H 0.6236 0.5347 0.0601 0.057 Uiso 1 1 calc R

loop_
_atom_site_aniso_label
_atom_site_aniso_U_11
_atom_site_aniso_U_22
_atom_site_aniso_U_33
_atom_site_aniso_U_23
_atom_site_aniso_U_13
_atom_site_aniso_U_12
Os1 0.02279(3) 0.03394(4) 0.03571(5) -0.00360(3) -0.00569(3) -0.01329(3)
P1 0.0301(2) 0.0401(3) 0.0445(3) 0.0007(3) -0.0116(2) -0.0194(2)
P2 0.0215(2) 0.0341(3) 0.0335(3) -0.0064(2) -0.0034(2) -0.0118(2)
Cl1 0.0461(3) 0.0745(4) 0.0425(3) -0.0131(3) -0.0112(3) -0.0256(3)
C1 0.0273(9) 0.0465(12) 0.0299(11) 0.0088(10) -0.0104(8) -0.0213(8)
C2 0.0308(11) 0.0370(12) 0.0402(13) -0.0087(10) -0.0056(10) -0.0083(9)
C3 0.0346(11) 0.0347(13) 0.0496(15) -0.0035(11) -0.0068(11) -0.0091(10)
C4 0.097(3) 0.065(2) 0.065(2) 0.0078(18) -0.0311(19) 0.002(2)
C5 0.111(2) 0.0384(17) 0.173(3) -0.009(2) -0.074(2) -0.0180(16)
C6 0.0312(17) 0.085(3) 0.111(3) 0.030(2) 0.0005(19) 0.0085(18)
C7 0.0300(10) 0.0321(11) 0.0380(13) 0.0041(10) -0.0072(9) -0.0153(8)
C8 0.0361(10) 0.0368(12) 0.0488(14) 0.0021(11) -0.0127(10) -0.0177(9)
C9 0.0478(12) 0.0442(13) 0.0477(15) 0.0031(11) -0.0135(11) -0.0236(10)
C10 0.0575(15) 0.0741(19) 0.0672(19) 0.0176(16) -0.0303(14) -0.0276(14)
C11 0.0951(16) 0.0693(16) 0.0705(19) 0.0278(14) -0.0432(14) -0.0564(12)
C12 0.093(2) 0.087(2) 0.0409(16) 0.0031(16) -0.0238(15) -0.0279(18)
C13 0.0414(11) 0.0369(12) 0.0412(13) 0.0047(10) -0.0190(10) -0.0148(9)
C14 0.0597(16) 0.0477(16) 0.0494(16) -0.0056(13) -0.0161(13) -0.0120(13)
C15 0.083(2) 0.051(2) 0.079(2) -0.0169(17) -0.020(2) 0.0084(19)
C16 0.109(3) 0.077(2) 0.073(2) -0.0383(18) -0.005(2) -0.016(2)
C17 0.097(3) 0.123(4) 0.188(5) -0.062(3) -0.065(3) 0.049(3)
C18 0.236(7) 0.039(2) 0.112(4) 0.003(2) 0.008(4) -0.019(3)
C19 0.0443(12) 0.0399(13) 0.0745(18) -0.0062(12) -0.0203(12) -0.0190(10)
C20 0.0716(18) 0.066(2) 0.351(5) -0.087(2) -0.100(2) 0.0061(16)
C21 0.089(2) 0.096(2) 0.528(7) -0.156(3) -0.114(3) -0.0019(18)
C22 0.112(2) 0.080(2) 0.189(4) -0.045(2) -0.048(2) -0.0447(17)
C23 0.1093(18) 0.0760(19) 0.110(2) -0.0016(17) -0.0575(17) -0.0502(15)
C24 0.0735(15) 0.0578(16) 0.106(2) -0.0078(15) -0.0479(15) -0.0277(12)
C25 0.0296(10) 0.0556(14) 0.0511(15) 0.0126(12) -0.0114(10) -0.0251(9)
C26 0.0677(14) 0.0747(17) 0.076(2) 0.0257(15) -0.0322(14) -0.0456(12)
C27 0.0880(17) 0.116(2) 0.085(2) 0.0545(18) -0.0360(17) -0.0760(14)
C28 0.0503(14) 0.134(3) 0.061(2) 0.0228(19) -0.0039(15) -0.0547(15)
C29 0.0535(16) 0.111(2) 0.0534(19) -0.0049(18) 0.0045(15) -0.0405(16)
C30 0.0485(13) 0.0735(17) 0.0576(18) 0.0065(15) -0.0063(13) -0.0345(12)
C31 0.0313(10) 0.0461(13) 0.0480(14) -0.0039(11) -0.0132(10) -0.0176(9)
C32 0.0325(11) 0.0699(17) 0.0598(17) 0.0058(14) -0.0135(12) -0.0215(11)
C33 0.0321(13) 0.084(2) 0.076(2) -0.0009(17) -0.0169(14) -0.0149(14)
C34 0.0447(14) 0.072(2) 0.081(2) -0.0099(16) -0.0321(14) -0.0041(14)
C35 0.0514(16) 0.083(2) 0.0558(18) 0.0087(16) -0.0226(14) -0.0145(16)
C36 0.0353(13) 0.0709(18) 0.0506(16) -0.0054(14) -0.0064(12) -0.0153(12)
C37 0.0341(9) 0.0447(11) 0.0393(12) -0.0009(10) -0.0109(9) -0.0237(8)
C38 0.0510(13) 0.0525(14) 0.0493(15) -0.0066(12) -0.0174(11) -0.0201(11)
C39 0.0863(17) 0.0591(16) 0.0524(15) -0.0053(13) -0.0305(13) -0.0315(13)
C40 0.0839(14) 0.0873(18) 0.0589(16) 0.0118(14) -0.0409(12) -0.0531(12)
C41 0.0470(12) 0.0771(18) 0.0645(17) 0.0162(14) -0.0303(12) -0.0326(12)
C42 0.0341(11) 0.0559(15) 0.0554(16) 0.0008(13) -0.0123(11) -0.0188(10)
C43 0.0209(9) 0.0451(13) 0.0392(13) -0.0038(11) -0.0030(9) -0.0106(9)
C44 0.0348(12) 0.0505(14) 0.0516(15) -0.0139(12) 0.0004(12) -0.0145(11)
C45 0.0450(15) 0.0668(18) 0.0651(19) -0.0288(15) 0.0094(15) -0.0138(14)
C46 0.0286(13) 0.0667(19) 0.0548(17) -0.0138(15) 0.0058(13) -0.0065(13)
C47 0.0281(12) 0.0767(19) 0.0606(18) -0.0033(15) -0.0014(12) -0.0212(12)
C48 0.0292(11) 0.0510(14) 0.0530(16) -0.0088(12) -0.0005(11) -0.0186(10)
C49 0.0215(9) 0.0349(11) 0.0433(13) -0.0066(10) -0.0013(9) -0.0116(8)
C50 0.0524(12) 0.0495(13) 0.0571(16) -0.0039(12) -0.0163(12) -0.0269(10)
C51 0.0557(14) 0.0429(13) 0.079(2) -0.0077(13) -0.0134(14) -0.0255(11)
C52 0.0490(14) 0.0402(14) 0.077(2) 0.0079(14) -0.0065(15) -0.0208(11)
C53 0.0541(14) 0.0548(16) 0.0541(17) 0.0078(13) -0.0147(13) -0.0251(12)
C54 0.0499(12) 0.0492(13) 0.0484(15) 0.0008(12) -0.0140(11) -0.0264(10)

loop_
_atom_type_symbol
_atom_type_description
_atom_type_scat_dispersion_real
_atom_type_scat_dispersion_imag
_atom_type_scat_source
C C 0.0033 0.0016 'International Tables Vol C Tables 4.2.6.8 and 6.1.1.4'
H H 0.0000 0.0000 'International Tables Vol C Tables 4.2.6.8 and 6.1.1.4'
P P 0.1023 0.0942 'International Tables Vol C Tables 4.2.6.8 and 6.1.1.4'
Cl Cl 0.1484 0.1585 'International Tables Vol C Tables 4.2.6.8 and 6.1.1.4'
Os Os -1.2165 7.6030 'International Tables Vol C Tables 4.2.6.8 and 6.1.1.4'

loop_
_geom_angle_atom_site_label_1
_geom_angle_atom_site_label_2
_geom_angle_atom_site_label_3
_geom_angle
C1 Os1 C7 96.84(10)
C1 Os1 P2 87.29(8)
C7 Os1 P2 90.97(8)
C1 Os1 P1 88.92(8)
C7 Os1 P1 90.48(8)
P2 Os1 P1 176.08(2)
C1 Os1 Cl1 125.27(8)
C7 Os1 Cl1 137.88(7)
P2 Os1 Cl1 91.53(3)
P1 Os1 Cl1 89.84(3)
C19 P1 C25 102.23(14)
C19 P1 C31 101.14(14)
C25 P1 C31 102.23(11)
C19 P1 Os1 117.94(9)
C25 P1 Os1 116.19(11)
C31 P1 Os1 114.72(10)
C43 P2 C49 100.09(11)
C43 P2 C37 101.12(11)
C49 P2 C37 105.59(13)
C43 P2 Os1 119.97(10)
C49 P2 Os1 112.83(8)
C37 P2 Os1 115.16(8)
C2 C1 Os1 179.0(2)
C1 C2 C3 130.6(3)
C4 C3 C5 109.6(3)
C4 C3 C2 112.3(2)
C5 C3 C2 109.0(3)
C4 C3 C6 109.0(3)
C5 C3 C6 109.3(3)
C2 C3 C6 107.6(2)
C8 C7 C13 123.9(2)
C8 C7 Os1 135.96(17)
C13 C7 Os1 100.13(17)
C7 C8 C9 129.3(2)
C8 C9 C12 109.4(2)
C8 C9 C11 110.5(3)
C12 C9 C11 109.4(3)
C8 C9 C10 111.0(2)
C12 C9 C10 109.1(3)
C11 C9 C10 107.3(2)
C14 C13 C7 176.2(3)
C13 C14 C15 172.3(3)
C14 C15 C16 111.8(3)
C14 C15 C17 108.2(4)
C16 C15 C17 109.6(4)
C14 C15 C18 108.8(3)
C16 C15 C18 109.9(4)
C17 C15 C18 108.4(4)
C20 C19 C24 116.9(4)
C20 C19 P1 120.4(3)
C24 C19 P1 122.7(2)
C19 C20 C21 121.2(4)
C22 C21 C20 119.7(4)
C23 C22 C21 120.8(5)
C22 C23 C24 119.5(4)
C19 C24 C23 121.7(3)
C26 C25 C30 119.0(3)
C26 C25 P1 122.7(2)
C30 C25 P1 118.4(2)
C25 C26 C27 119.6(3)
C28 C27 C26 120.7(4)
C29 C28 C27 119.4(3)
C28 C29 C30 119.9(4)
C25 C30 C29 121.3(3)
C36 C31 C32 119.5(2)
C36 C31 P1 118.10(18)
C32 C31 P1 122.2(2)
C33 C32 C31 120.3(3)
C34 C33 C32 120.1(3)
C33 C34 C35 120.1(3)
C36 C35 C34 119.6(3)
C31 C36 C35 120.3(2)
C42 C37 C38 117.8(3)
C42 C37 P2 122.2(2)
C38 C37 P2 119.92(19)
C39 C38 C37 120.7(2)
C40 C39 C38 119.9(3)
C41 C40 C39 120.5(3)
C40 C41 C42 120.1(3)
C41 C42 C37 121.0(3)
C44 C43 C48 119.5(2)
C44 C43 P2 120.9(2)
C48 C43 P2 119.6(2)
C43 C44 C45 120.1(3)
C46 C45 C44 119.8(3)
C47 C46 C45 120.2(3)
C46 C47 C48 120.8(3)
C47 C48 C43 119.7(3)
C54 C49 C50 119.0(2)
C54 C49 P2 116.5(2)
C50 C49 P2 124.3(2)
C51 C50 C49 119.6(3)
C52 C51 C50 121.0(3)
C51 C52 C53 120.1(3)
C54 C53 C52 119.5(3)
C53 C54 C49 120.8(3)

loop_
_geom_bond_atom_site_label_1
_geom_bond_atom_site_label_2
_geom_bond_distance
Os1 C1 1.802(2)
Os1 C7 2.047(2)
Os1 P2 2.3719(7)
Os1 P1 2.3848(8)
Os1 Cl1 2.3986(8)
P1 C19 1.825(3)
P1 C25 1.842(3)
P1 C31 1.844(2)
P2 C43 1.830(2)
P2 C49 1.836(2)
P2 C37 1.841(3)
C1 C2 1.332(3)
C2 C3 1.523(3)
C3 C4 1.504(5)
C3 C5 1.509(5)
C3 C6 1.547(4)
C7 C8 1.343(4)
C7 C13 1.420(3)
C8 C9 1.504(4)
C9 C12 1.523(4)
C9 C11 1.534(5)
C9 C10 1.547(4)
C13 C14 1.194(4)
C14 C15 1.483(4)
C15 C16 1.504(6)
C15 C17 1.516(7)
C15 C18 1.517(6)
C19 C20 1.342(4)
C19 C24 1.367(5)
C20 C21 1.396(7)
C21 C22 1.347(7)
C22 C23 1.311(5)
C23 C24 1.394(5)
C25 C26 1.382(5)
C25 C30 1.382(5)
C26 C27 1.396(5)
C27 C28 1.391(6)
C28 C29 1.363(6)
C29 C30 1.394(4)
C31 C36 1.373(4)
C31 C32 1.384(3)
C32 C33 1.379(4)
C33 C34 1.363(5)
C34 C35 1.392(4)
C35 C36 1.381(4)
C37 C42 1.387(3)
C37 C38 1.390(3)
C38 C39 1.385(5)
C39 C40 1.367(4)
C40 C41 1.360(4)
C41 C42 1.380(5)
C43 C44 1.374(4)
C43 C48 1.396(4)
C44 C45 1.407(4)
C45 C46 1.376(5)
C46 C47 1.364(5)
C47 C48 1.390(3)
C49 C54 1.384(4)
C49 C50 1.388(4)
C50 C51 1.385(4)
C51 C52 1.361(5)
C52 C53 1.382(5)
C53 C54 1.382(4)
